data_2014526
loop_
_publ_author_name
Vasu
'Nirmala, K. A.'
'Chopra, Deepak'
'Mohan, S.'
'Saravanan, J.'

_publ_section_title
;2-[(<i>E</i>)-(4-Chlorophenyl)methyleneamino]-<i>N</i>-(<i>X</i>-methylphenyl)-4,5,6,7-tetrahydro-1-benzothiophene-3-carboxamide,
 where <i>X</i> = 2 and 3
;
_journal_issue 11
_journal_name_full 'Acta Crystallographica Section C'
_journal_page_first o786
_journal_page_last o788
_journal_paper_doi 10.1107/S0108270104021092
_journal_volume 60
_journal_year 2004
_chemical_formula_iupac 'C23 H21 Cl N2 O S'
_chemical_formula_moiety 'C23 H21 Cl N2 O S'
_chemical_formula_sum 'C23 H21 Cl N2 O S'
_chemical_formula_weight 408.94
_chemical_name_systematic
;
2-[(1E)-(4-Chlorophenyl)methyleneamino]-N-(2-methylphenyl)-4,5,6,7-
tetrahydro-1-benzothiophene-3-carboxamide
;
_space_group_IT_number 14
_symmetry_cell_setting monoclinic
_symmetry_space_group_name_Hall '-P 2ybc'
_symmetry_space_group_name_H-M 'P 1 21/c 1'
_atom_sites_solution_hydrogens geom
_atom_sites_solution_primary direct
_atom_sites_solution_secondary difmap
_cell_angle_alpha 90
_cell_angle_beta 97.406(4)
_cell_angle_gamma 90
_cell_formula_units_Z 4
_cell_length_a 17.511(4)
_cell_length_b 12.519(3)
_cell_length_c 9.232(2)
_cell_measurement_reflns_used 725
_cell_measurement_temperature 293(2)
_cell_measurement_theta_max 25.4
_cell_measurement_theta_min 1.7
_cell_volume 2007.0(8)
_computing_cell_refinement SMART
_computing_data_collection 'SMART (Bruker, 1998)'
_computing_data_reduction 'SAINT (Bruker, 1998)'
_computing_molecular_graphics 'ORTEP-3 for Windows (Farrugia, 1997) and CAMERON (Watkin et al., 1993)'
_computing_publication_material 'PLATON (Spek, 2003)'
_computing_structure_refinement 'SHELXL97 (Sheldrick, 1997)'
_computing_structure_solution 'SIR92 (Altomare et al., 1993)'
_diffrn_ambient_temperature 293(2)
_diffrn_measured_fraction_theta_full 1.000
_diffrn_measured_fraction_theta_max 0.972
_diffrn_measurement_device_type 'Bruker SMART APEX CCD area-detector'
_diffrn_measurement_method '\f and \w'
_diffrn_radiation_monochromator graphite
_diffrn_radiation_source 'fine-focus sealed tube'
_diffrn_radiation_type MoK\a
_diffrn_radiation_wavelength 0.71073
_diffrn_reflns_av_R_equivalents 0.0177
_diffrn_reflns_av_sigmaI/netI 0.0170
_diffrn_reflns_limit_h_max 21
_diffrn_reflns_limit_h_min -21
_diffrn_reflns_limit_k_max 15
_diffrn_reflns_limit_k_min -15
_diffrn_reflns_limit_l_max 11
_diffrn_reflns_limit_l_min -11
_diffrn_reflns_number 15187
_diffrn_reflns_reduction_process
;
 ?
;
_diffrn_reflns_theta_full 25.00
_diffrn_reflns_theta_max 26.36
_diffrn_reflns_theta_min 1.17
_diffrn_standards_decay_% 0
_diffrn_standards_interval_count 0
_diffrn_standards_interval_time 0
_diffrn_standards_number 0
_exptl_absorpt_coefficient_mu 0.311
_exptl_absorpt_correction_T_max 0.9696
_exptl_absorpt_correction_T_min 0.9212
_exptl_absorpt_correction_type multi-scan
_exptl_absorpt_process_details '(SADABS; Sheldrick, 1996)'
_exptl_crystal_colour yellow
_exptl_crystal_density_diffrn 1.354
_exptl_crystal_density_meas ?
_exptl_crystal_density_method 'not measured'
_exptl_crystal_description blocks
_exptl_crystal_F_000 856
_exptl_crystal_size_max 0.30
_exptl_crystal_size_mid 0.15
_exptl_crystal_size_min 0.10
_refine_diff_density_max 0.433
_refine_diff_density_min -0.417
_refine_ls_extinction_method none
_refine_ls_goodness_of_fit_ref 0.905
_refine_ls_hydrogen_treatment mixed
_refine_ls_matrix_type full
_refine_ls_number_parameters 262
_refine_ls_number_reflns 3994
_refine_ls_number_restraints 0
_refine_ls_restrained_S_all 0.905
_refine_ls_R_factor_all 0.0582
_refine_ls_R_factor_gt 0.0477
_refine_ls_shift/su_max 0.001
_refine_ls_shift/su_mean 0.000
_refine_ls_structure_factor_coef Fsqd
_refine_ls_weighting_details 'calc w = 1/[\s^2^(Fo^2^)+(0.1224P)^2^+0.6875P] where P=(Fo^2^+2Fc^2^)/3'
_refine_ls_weighting_scheme calc
_refine_ls_wR_factor_gt 0.1414
_refine_ls_wR_factor_ref 0.1572
_reflns_number_gt 3307
_reflns_number_total 3994
_reflns_threshold_expression I>2\s(I)
_cod_data_source_file ob1203.cif
_cod_data_source_block II
_cod_depositor_comments
;
The following automatic conversions were performed:

'_exptl_crystal_density_meas' value 'not measured' was changed to '?'
- the value is perceived as not measured.

Automatic conversion script
Id: cif_fix_values 3008 2015-01-20 13:52:24Z robertas 
;
_cod_original_cell_volume 2006.9(8)
_cod_original_sg_symbol_H-M 'P 21/c'
_cod_database_code 2014526
_cod_database_fobs_code 2014526

loop_
_symmetry_equiv_pos_as_xyz
x,y,z
-x,1/2+y,1/2-z
-x,-y,-z
x,1/2-y,1/2+z

loop_
_atom_site_label
_atom_site_fract_x
_atom_site_fract_y
_atom_site_fract_z
_atom_site_U_iso_or_equiv
_atom_site_adp_type
_atom_site_calc_flag
_atom_site_refinement_flags
_atom_site_occupancy
_atom_site_disorder_assembly
_atom_site_disorder_group
_atom_site_type_symbol
S1 0.66585(3) 0.40800(4) 0.65249(6) 0.04534(19) Uani d . 1 . . S
Cl1 0.50494(4) -0.25980(5) 0.61720(8) 0.0663(2) Uani d . 1 . . Cl
O1 0.83579(9) 0.34669(12) 0.28231(16) 0.0505(4) Uani d . 1 . . O
N1 0.69212(9) 0.20662(13) 0.55121(17) 0.0382(4) Uani d . 1 . . N
N2 0.84504(11) 0.20856(14) 0.4411(2) 0.0478(5) Uani d . 1 . . N
C1 0.71378(11) 0.31339(15) 0.55888(19) 0.0357(4) Uani d . 1 . . C
C2 0.76870(10) 0.36134(15) 0.48729(19) 0.0347(4) Uani d . 1 . . C
C3 0.77158(11) 0.47495(15) 0.5072(2) 0.0393(4) Uani d . 1 . . C
C4 0.71986(12) 0.51050(16) 0.5939(2) 0.0434(5) Uani d . 1 . . C
C5 0.82347(14) 0.55131(18) 0.4399(3) 0.0554(6) Uani d . 1 . . C
C6 0.8163(2) 0.6639(2) 0.4930(5) 0.1014(13) Uani d . 1 . . C
C7 0.7479(3) 0.6968(2) 0.5419(6) 0.1273(19) Uani d . 1 . . C
C8 0.70773(16) 0.62482(19) 0.6342(3) 0.0611(6) Uani d . 1 . . C
C9 0.65647(11) 0.16723(17) 0.6516(2) 0.0386(4) Uani d . 1 . . C
C10 0.62410(11) 0.05980(16) 0.6434(2) 0.0381(4) Uani d . 1 . . C
C11 0.61818(13) -0.00057(18) 0.5163(2) 0.0466(5) Uani d . 1 . . C
C12 0.58287(13) -0.09903(18) 0.5077(2) 0.0507(5) Uani d . 1 . . C
C13 0.55294(11) -0.13765(17) 0.6287(2) 0.0456(5) Uani d . 1 . . C
C14 0.55863(13) -0.08096(18) 0.7570(2) 0.0490(5) Uani d . 1 . . C
C15 0.59416(12) 0.01777(18) 0.7637(2) 0.0447(5) Uani d . 1 . . C
C16 0.81961(10) 0.30465(15) 0.3939(2) 0.0363(4) Uani d . 1 . . C
C17 0.89367(12) 0.13949(17) 0.3719(2) 0.0464(5) Uani d . 1 . . C
C18 0.94546(16) 0.1793(2) 0.2831(4) 0.0735(8) Uani d . 1 . . C
C19 0.99307(19) 0.1103(3) 0.2199(4) 0.0876(11) Uani d . 1 . . C
C20 0.99065(17) 0.0025(2) 0.2465(4) 0.0769(9) Uani d . 1 . . C
C21 0.94035(15) -0.0360(2) 0.3348(3) 0.0599(6) Uani d . 1 . . C
C22 0.89009(12) 0.03026(17) 0.3988(2) 0.0452(5) Uani d . 1 . . C
C23 0.83408(16) -0.01454(19) 0.4917(3) 0.0626(7) Uani d . 1 . . C
H2N 0.8317(16) 0.190(2) 0.513(3) 0.059(8) Uiso d . 1 . . H
H5A 0.8764 0.5280 0.4633 0.066 Uiso calc R 1 . . H
H5B 0.8107 0.5498 0.3345 0.066 Uiso calc R 1 . . H
H6A 0.8575 0.6754 0.5722 0.122 Uiso calc R 1 . . H
H6B 0.8258 0.7113 0.4142 0.122 Uiso calc R 1 . . H
H7A 0.7119 0.7142 0.4563 0.153 Uiso calc R 1 . . H
H7B 0.7588 0.7627 0.5959 0.153 Uiso calc R 1 . . H
H8A 0.6531 0.6409 0.6209 0.073 Uiso calc R 1 . . H
H8B 0.7273 0.6361 0.7362 0.073 Uiso calc R 1 . . H
H9 0.6531(13) 0.206(2) 0.736(3) 0.049(6) Uiso d . 1 . . H
H11 0.6385 0.0260 0.4353 0.056 Uiso calc R 1 . . H
H12 0.5792 -0.1388 0.4220 0.061 Uiso calc R 1 . . H
H14 0.5389 -0.1086 0.8380 0.059 Uiso calc R 1 . . H
H15 0.5981 0.0568 0.8500 0.054 Uiso calc R 1 . . H
H18 0.9480 0.2524 0.2664 0.088 Uiso calc R 1 . . H
H19 1.0269 0.1369 0.1589 0.105 Uiso calc R 1 . . H
H20 1.0231 -0.0439 0.2046 0.092 Uiso calc R 1 . . H
H21 0.9395 -0.1091 0.3531 0.072 Uiso calc R 1 . . H
H23A 0.8432 -0.0897 0.5053 0.094 Uiso calc R 1 . . H
H23B 0.7826 -0.0033 0.4446 0.094 Uiso calc R 1 . . H
H23C 0.8405 0.0206 0.5849 0.094 Uiso calc R 1 . . H

loop_
_atom_site_aniso_label
_atom_site_aniso_U_11
_atom_site_aniso_U_22
_atom_site_aniso_U_33
_atom_site_aniso_U_12
_atom_site_aniso_U_13
_atom_site_aniso_U_23
S1 0.0531(3) 0.0430(3) 0.0442(3) 0.0040(2) 0.0224(2) -0.0010(2)
Cl1 0.0584(4) 0.0466(4) 0.0957(5) -0.0143(3) 0.0170(3) 0.0031(3)
O1 0.0611(9) 0.0468(9) 0.0482(8) 0.0099(7) 0.0244(7) 0.0077(7)
N1 0.0383(8) 0.0369(9) 0.0408(8) -0.0030(7) 0.0104(7) 0.0011(7)
N2 0.0524(10) 0.0363(9) 0.0605(12) 0.0079(8) 0.0299(9) 0.0078(8)
C1 0.0388(10) 0.0357(10) 0.0338(9) 0.0019(8) 0.0089(7) 0.0006(7)
C2 0.0362(9) 0.0328(9) 0.0359(9) 0.0014(7) 0.0076(7) 0.0016(7)
C3 0.0405(10) 0.0338(10) 0.0445(10) 0.0012(8) 0.0084(8) 0.0001(8)
C4 0.0493(11) 0.0360(10) 0.0458(11) 0.0033(9) 0.0104(9) -0.0011(8)
C5 0.0590(14) 0.0355(11) 0.0766(15) -0.0048(10) 0.0276(12) 0.0008(11)
C6 0.118(3) 0.0380(14) 0.164(4) -0.0109(16) 0.080(3) -0.0101(18)
C7 0.153(4) 0.0352(15) 0.219(5) 0.0004(18) 0.118(4) -0.007(2)
C8 0.0742(16) 0.0409(12) 0.0720(15) 0.0100(11) 0.0242(13) -0.0080(11)
C9 0.0399(10) 0.0416(11) 0.0353(9) -0.0004(8) 0.0081(8) 0.0017(8)
C10 0.0340(9) 0.0419(10) 0.0390(10) -0.0010(8) 0.0068(7) 0.0052(8)
C11 0.0496(12) 0.0523(12) 0.0409(10) -0.0086(9) 0.0173(9) 0.0020(9)
C12 0.0546(12) 0.0509(13) 0.0487(12) -0.0074(10) 0.0145(10) -0.0074(9)
C13 0.0371(10) 0.0404(11) 0.0598(12) -0.0025(8) 0.0082(9) 0.0083(9)
C14 0.0528(12) 0.0497(13) 0.0472(12) -0.0020(10) 0.0169(10) 0.0139(9)
C15 0.0504(12) 0.0474(12) 0.0377(10) -0.0018(9) 0.0108(9) 0.0043(8)
C16 0.0324(9) 0.0341(10) 0.0438(10) -0.0024(7) 0.0101(8) -0.0001(8)
C17 0.0436(11) 0.0397(11) 0.0591(12) 0.0074(9) 0.0188(9) 0.0005(9)
C18 0.0686(17) 0.0502(14) 0.113(2) 0.0150(12) 0.0532(16) 0.0159(14)
C19 0.0774(19) 0.078(2) 0.121(3) 0.0244(16) 0.065(2) 0.0163(19)
C20 0.0733(18) 0.0677(18) 0.097(2) 0.0269(14) 0.0390(16) -0.0042(15)
C21 0.0662(15) 0.0420(12) 0.0730(16) 0.0121(11) 0.0140(12) -0.0104(11)
C22 0.0472(11) 0.0385(11) 0.0502(11) 0.0036(9) 0.0074(9) -0.0043(9)
C23 0.0786(18) 0.0352(11) 0.0788(17) -0.0037(11) 0.0279(14) -0.0001(11)

loop_
_atom_type_symbol
_atom_type_description
_atom_type_scat_dispersion_real
_atom_type_scat_dispersion_imag
_atom_type_scat_source
S S 0.1246 0.1234 'International Tables Vol C Tables 4.2.6.8 and 6.1.1.4'
O O 0.0106 0.0060 'International Tables Vol C Tables 4.2.6.8 and 6.1.1.4'
N N 0.0061 0.0033 'International Tables Vol C Tables 4.2.6.8 and 6.1.1.4'
Cl Cl 0.1484 0.1585 'International Tables Vol C Tables 4.2.6.8 and 6.1.1.4'
H H 0.0000 0.0000 'International Tables Vol C Tables 4.2.6.8 and 6.1.1.4'
C C 0.0033 0.0016 'International Tables Vol C Tables 4.2.6.8 and 6.1.1.4'

loop_
_geom_angle_atom_site_label_1
_geom_angle_atom_site_label_2
_geom_angle_atom_site_label_3
_geom_angle
_geom_angle_publ_flag
C4 S1 C1 91.81(10) ?
C16 N2 C17 126.53(19) ?
C16 N2 H2N 115(2) ?
C17 N2 H2N 118(2) ?
C9 N1 C1 119.27(17) ?
C4 C3 C2 112.66(17) ?
C4 C3 C5 121.21(18) ?
C2 C3 C5 126.12(17) ?
C3 C4 C8 125.8(2) ?
C3 C4 S1 112.08(15) ?
C8 C4 S1 122.13(17) ?
C17 C22 C21 117.6(2) yes
C17 C22 C23 121.29(19) ?
C21 C22 C23 121.1(2) ?
O1 C16 N2 123.95(18) ?
O1 C16 C2 120.09(17) ?
N2 C16 C2 115.96(17) ?
C1 C2 C3 112.77(16) ?
C1 C2 C16 125.17(17) ?
C3 C2 C16 122.03(16) ?
C14 C15 C10 121.1(2) ?
C14 C15 H15 119.4 ?
C10 C15 H15 119.4 ?
C2 C1 N1 126.85(17) ?
C2 C1 S1 110.68(14) ?
N1 C1 S1 122.23(14) ?
C11 C12 C13 118.8(2) ?
C11 C12 H12 120.6 ?
C13 C12 H12 120.6 ?
C14 C13 C12 121.6(2) ?
C14 C13 Cl1 119.17(16) ?
C12 C13 Cl1 119.24(18) ?
C18 C17 C22 120.3(2) ?
C18 C17 N2 121.4(2) ?
C22 C17 N2 118.28(19) ?
C11 C10 C15 118.30(19) ?
C11 C10 C9 122.18(17) ?
C15 C10 C9 119.43(18) ?
C13 C14 C15 118.87(19) ?
C13 C14 H14 120.6 ?
C15 C14 H14 120.6 ?
N1 C9 C10 122.67(19) ?
N1 C9 H9 119.7(15) ?
C10 C9 H9 117.5(15) ?
C12 C11 C10 121.31(19) ?
C12 C11 H11 119.3 ?
C10 C11 H11 119.3 ?
C6 C5 C3 112.4(2) ?
C6 C5 H5A 109.1 ?
C3 C5 H5A 109.1 ?
C6 C5 H5B 109.1 ?
C3 C5 H5B 109.1 ?
H5A C5 H5B 107.9 ?
C7 C8 C4 110.2(2) ?
C7 C8 H8A 109.6 ?
C4 C8 H8A 109.6 ?
C7 C8 H8B 109.6 ?
C4 C8 H8B 109.6 ?
H8A C8 H8B 108.1 ?
C20 C21 C22 122.3(2) yes
C20 C21 H21 118.8 ?
C22 C21 H21 118.8 ?
C22 C23 H23A 109.5 ?
C22 C23 H23B 109.5 ?
H23A C23 H23B 109.5 ?
C22 C23 H23C 109.5 ?
H23A C23 H23C 109.5 ?
H23B C23 H23C 109.5 ?
C19 C18 C17 120.0(3) ?
C19 C18 H18 120.0 ?
C17 C18 H18 120.0 ?
C21 C20 C19 119.5(2) ?
C21 C20 H20 120.3 ?
C19 C20 H20 120.3 ?
C7 C6 C5 119.6(3) ?
C7 C6 H6A 107.4 ?
C5 C6 H6A 107.4 ?
C7 C6 H6B 107.4 ?
C5 C6 H6B 107.4 ?
H6A C6 H6B 107.0 ?
C20 C19 C18 120.3(3) ?
C20 C19 H19 119.8 ?
C18 C19 H19 119.8 ?
C6 C7 C8 119.9(3) ?
C6 C7 H7A 107.4 ?
C8 C7 H7A 107.4 ?
C6 C7 H7B 107.4 ?
C8 C7 H7B 107.4 ?
H7A C7 H7B 106.9 ?

loop_
_geom_bond_atom_site_label_1
_geom_bond_atom_site_label_2
_geom_bond_site_symmetry_2
_geom_bond_distance
_geom_bond_publ_flag
S1 C4 . 1.722(2) ?
S1 C1 . 1.7438(19) ?
Cl1 C13 . 1.741(2) ?
O1 C16 . 1.222(2) ?
N2 C16 . 1.336(3) yes
N2 C17 . 1.421(3) yes
N2 H2N . 0.77(3) ?
N1 C9 . 1.281(2) yes
N1 C1 . 1.389(3) yes
C3 C4 . 1.359(3) ?
C3 C2 . 1.434(3) ?
C3 C5 . 1.507(3) ?
C4 C8 . 1.501(3) ?
C22 C17 . 1.393(3) ?
C22 C21 . 1.395(3) ?
C22 C23 . 1.493(3) ?
C16 C2 . 1.496(2) ?
C2 C1 . 1.373(3) ?
C15 C14 . 1.382(3) ?
C15 C10 . 1.391(3) ?
C15 H15 . 0.9300 ?
C12 C11 . 1.377(3) ?
C12 C13 . 1.381(3) ?
C12 H12 . 0.9300 ?
C13 C14 . 1.373(3) ?
C17 C18 . 1.391(3) ?
C10 C11 . 1.388(3) ?
C10 C9 . 1.458(3) ?
C14 H14 . 0.9300 ?
C9 H9 . 0.92(2) ?
C11 H11 . 0.9300 ?
C5 C6 . 1.503(4) ?
C5 H5A . 0.9700 ?
C5 H5B . 0.9700 ?
C8 C7 . 1.479(4) ?
C8 H8A . 0.9700 ?
C8 H8B . 0.9700 ?
C21 C20 . 1.363(4) ?
C21 H21 . 0.9300 ?
C23 H23A . 0.9600 ?
C23 H23B . 0.9600 ?
C23 H23C . 0.9600 ?
C18 C19 . 1.382(4) ?
C18 H18 . 0.9300 ?
C20 C19 . 1.373(4) ?
C20 H20 . 0.9300 ?
C6 C7 . 1.395(5) ?
C6 H6A . 0.9700 ?
C6 H6B . 0.9700 ?
C19 H19 . 0.9300 ?
C7 H7A . 0.9700 ?
C7 H7B . 0.9700 ?

loop_
_geom_hbond_atom_site_label_D
_geom_hbond_atom_site_label_H
_geom_hbond_atom_site_label_A
_geom_hbond_site_symmetry_A
_geom_hbond_distance_DH
_geom_hbond_distance_HA
_geom_hbond_distance_DA
_geom_hbond_angle_DHA
_geom_hbond_publ_flag
N2 H2N N1 . 0.77(3) 2.52(3) 2.985(3) 121(2) yes
N2 H2N O1 4_555 0.77(3) 2.52(3) 3.250(3) 159(3) yes
C11 H11 S1 4_554 0.93 2.84 3.747(2) 166 yes
C23 H23C O1 4_555 0.96 2.48 3.406(3) 163 yes

loop_
_geom_torsion_atom_site_label_1
_geom_torsion_atom_site_label_2
_geom_torsion_atom_site_label_3
_geom_torsion_atom_site_label_4
_geom_torsion
_geom_torsion_publ_flag
C2 C3 C4 C8 -179.1(2) ?
C5 C3 C4 C8 -0.4(4) ?
C2 C3 C4 S1 -0.5(2) ?
C5 C3 C4 S1 178.25(17) ?
C1 S1 C4 C3 0.20(17) ?
C1 S1 C4 C8 178.9(2) ?
C17 N2 C16 O1 -0.4(4) ?
C17 N2 C16 C2 179.88(19) ?
C4 C3 C2 C1 0.7(2) ?
C5 C3 C2 C1 -178.0(2) ?
C4 C3 C2 C16 178.99(18) ?
C5 C3 C2 C16 0.3(3) ?
O1 C16 C2 C1 142.1(2) ?
N2 C16 C2 C1 -38.2(3) yes
O1 C16 C2 C3 -36.0(3) ?
N2 C16 C2 C3 143.71(19) ?
C3 C2 C1 N1 174.00(18) ?
C16 C2 C1 N1 -4.3(3) ?
C3 C2 C1 S1 -0.5(2) ?
C16 C2 C1 S1 -178.76(14) ?
C9 N1 C1 C2 161.01(19) ?
C9 N1 C1 S1 -25.1(2) yes
C4 S1 C1 C2 0.18(15) ?
C4 S1 C1 N1 -174.62(16) ?
C11 C12 C13 C14 -0.9(3) ?
C11 C12 C13 Cl1 177.61(17) ?
C21 C22 C17 C18 0.5(4) ?
C23 C22 C17 C18 -179.0(2) ?
C21 C22 C17 N2 -177.5(2) ?
C23 C22 C17 N2 3.0(3) ?
C16 N2 C17 C18 27.4(4) yes
C16 N2 C17 C22 -154.6(2) ?
C14 C15 C10 C11 -0.7(3) ?
C14 C15 C10 C9 175.86(19) ?
C12 C13 C14 C15 1.0(3) ?
Cl1 C13 C14 C15 -177.53(17) ?
C10 C15 C14 C13 -0.2(3) ?
C1 N1 C9 C10 172.85(17) ?
C11 C10 C9 N1 -11.1(3) yes
C15 C10 C9 N1 172.51(19) ?
C13 C12 C11 C10 0.0(3) ?
C15 C10 C11 C12 0.8(3) ?
C9 C10 C11 C12 -175.7(2) ?
C4 C3 C5 C6 6.0(4) ?
C2 C3 C5 C6 -175.4(3) ?
C3 C4 C8 C7 12.1(4) ?
S1 C4 C8 C7 -166.4(3) ?
C17 C22 C21 C20 -1.2(4) ?
C23 C22 C21 C20 178.2(3) ?
C22 C17 C18 C19 0.7(5) ?
N2 C17 C18 C19 178.7(3) ?
C22 C21 C20 C19 0.7(5) ?
C3 C5 C6 C7 -26.1(5) ?
C21 C20 C19 C18 0.6(6) ?
C17 C18 C19 C20 -1.3(6) ?
C5 C6 C7 C8 41.6(7) ?
C4 C8 C7 C6 -32.2(6) ?

loop_
_cod_related_entry_id
_cod_related_entry_database
_cod_related_entry_code
1 ChemSpider 30652417
